data_7029947
loop_
_publ_author_name
'Silva, Telma F. S.'
'Martins, Lu\'isa M D R S'
'Guedes da Silva, M F\'atima C'
'Fernandes, Alexandra R.'
'Silva, Ana'
'Borralho, Pedro M.'
'Santos, Susana'
'Rodrigues, Cec\'ilia M P'
'Pombeiro, Armando J. L.'

_publ_section_title
;
 Cobalt complexes bearing scorpionate ligands: synthesis,
 characterization, cytotoxicity and DNA cleavage.
;
_journal_issue 41
_journal_name_full 'Dalton transactions (Cambridge, England : 2003)'
_journal_page_first 12888
_journal_page_last 12897
_journal_paper_doi 10.1039/c2dt11577h
_journal_volume 41
_journal_year 2012
_chemical_formula_moiety 'C12 H18 Co N6 O6 S'
_chemical_formula_sum 'C12 H18 Co N6 O6 S'
_chemical_formula_weight 433.31
_chemical_name_systematic
;
?
;
_space_group_IT_number 14
_symmetry_cell_setting monoclinic
_symmetry_space_group_name_Hall '-P 2yn'
_symmetry_space_group_name_H-M 'P 1 21/n 1'
_atom_sites_solution_hydrogens geom
_atom_sites_solution_primary direct
_atom_sites_solution_secondary difmap
_audit_creation_method SHELXL-97
_cell_angle_alpha 90.00
_cell_angle_beta 93.384(5)
_cell_angle_gamma 90.00
_cell_formula_units_Z 4
_cell_length_a 7.8225(6)
_cell_length_b 12.4161(10)
_cell_length_c 17.4883(15)
_cell_measurement_reflns_used 7959
_cell_measurement_temperature 150(2)
_cell_measurement_theta_max 30.77
_cell_measurement_theta_min 2.79
_cell_volume 1695.6(2)
_computing_cell_refinement 'Bruker SAINT'
_computing_data_collection 'Bruker APEX2'
_computing_data_reduction 'Bruker SAINT'
_computing_molecular_graphics 'Bruker SHELXTL'
_computing_publication_material 'Bruker SHELXTL'
_computing_structure_refinement 'SHELXL-97 (Sheldrick, 2008)'
_computing_structure_solution 'SHELXS-97 (Sheldrick, 2008)'
_diffrn_ambient_temperature 150(2)
_diffrn_measured_fraction_theta_full 0.999
_diffrn_measured_fraction_theta_max 0.999
_diffrn_measurement_device_type 'Bruker APEX-II CCD'
_diffrn_measurement_method '\f and \w scans'
_diffrn_radiation_monochromator graphite
_diffrn_radiation_source 'fine-focus sealed tube'
_diffrn_radiation_type MoK\a
_diffrn_radiation_wavelength 0.71069
_diffrn_reflns_av_R_equivalents 0.0643
_diffrn_reflns_av_sigmaI/netI 0.0393
_diffrn_reflns_limit_h_max 9
_diffrn_reflns_limit_h_min -9
_diffrn_reflns_limit_k_max 14
_diffrn_reflns_limit_k_min -14
_diffrn_reflns_limit_l_max 21
_diffrn_reflns_limit_l_min -21
_diffrn_reflns_number 21091
_diffrn_reflns_theta_full 25.35
_diffrn_reflns_theta_max 25.35
_diffrn_reflns_theta_min 2.79
_exptl_absorpt_coefficient_mu 1.180
_exptl_absorpt_correction_T_max 0.820
_exptl_absorpt_correction_T_min 0.725
_exptl_absorpt_correction_type multi-scan
_exptl_absorpt_process_details sadabs
_exptl_crystal_colour colourless
_exptl_crystal_density_diffrn 1.697
_exptl_crystal_density_method 'not measured'
_exptl_crystal_description prism
_exptl_crystal_F_000 892
_exptl_crystal_size_max 0.28
_exptl_crystal_size_mid 0.25
_exptl_crystal_size_min 0.17
_refine_diff_density_max 2.067
_refine_diff_density_min -0.915
_refine_diff_density_rms 0.136
_refine_ls_extinction_method none
_refine_ls_goodness_of_fit_ref 1.033
_refine_ls_hydrogen_treatment mixed
_refine_ls_matrix_type full
_refine_ls_number_parameters 240
_refine_ls_number_reflns 3107
_refine_ls_number_restraints 0
_refine_ls_restrained_S_all 1.033
_refine_ls_R_factor_all 0.0635
_refine_ls_R_factor_gt 0.0545
_refine_ls_shift/su_max 0.001
_refine_ls_shift/su_mean 0.000
_refine_ls_structure_factor_coef Fsqd
_refine_ls_weighting_details 'calc w=1/[\s^2^(Fo^2^)+(0.1049P)^2^+2.2937P] where P=(Fo^2^+2Fc^2^)/3'
_refine_ls_weighting_scheme calc
_refine_ls_wR_factor_gt 0.1414
_refine_ls_wR_factor_ref 0.1513
_reflns_number_gt 2649
_reflns_number_total 3107
_reflns_threshold_expression >2sigma(I)
_cod_data_source_file c2dt11577h.txt
_cod_data_source_block Compound1
_cod_database_code 7029947

loop_
_symmetry_equiv_pos_as_xyz
'x, y, z'
'-x+1/2, y+1/2, -z+1/2'
'-x, -y, -z'
'x-1/2, -y-1/2, z-1/2'

loop_
_atom_site_label
_atom_site_type_symbol
_atom_site_fract_x
_atom_site_fract_y
_atom_site_fract_z
_atom_site_U_iso_or_equiv
_atom_site_adp_type
_atom_site_occupancy
_atom_site_symmetry_multiplicity
_atom_site_calc_flag
_atom_site_refinement_flags
C1 C 0.5023(5) 0.4339(3) 0.6480(2) 0.0246(8) Uani 1 1 d .
H1 H 0.4508 0.4525 0.5992 0.029 Uiso 1 1 calc R
C2 C 0.4817(5) 0.4920(3) 0.7149(2) 0.0290(9) Uani 1 1 d .
H2 H 0.4166 0.5558 0.7203 0.035 Uiso 1 1 calc R
C3 C 0.5749(5) 0.4378(3) 0.7713(2) 0.0235(8) Uani 1 1 d .
H3 H 0.5862 0.4560 0.8241 0.028 Uiso 1 1 calc R
C4 C 1.0810(4) 0.2299(3) 0.6478(2) 0.0193(7) Uani 1 1 d .
H4 H 1.1243 0.2146 0.5993 0.023 Uiso 1 1 calc R
C5 C 1.1830(5) 0.2516(3) 0.7148(2) 0.0203(7) Uani 1 1 d .
H5 H 1.3045 0.2537 0.7203 0.024 Uiso 1 1 calc R
C6 C 1.0709(4) 0.2688(3) 0.7704(2) 0.0175(7) Uani 1 1 d .
H6 H 1.0992 0.2856 0.8226 0.021 Uiso 1 1 calc R
C7 C 0.5127(4) 0.0403(3) 0.7140(2) 0.0179(7) Uani 1 1 d .
H7 H 0.4593 -0.0058 0.6764 0.022 Uiso 1 1 calc R
C8 C 0.5028(5) 0.0266(3) 0.7927(2) 0.0216(8) Uani 1 1 d .
H8 H 0.4445 -0.0288 0.8181 0.026 Uiso 1 1 calc R
C9 C 0.5953(4) 0.1103(3) 0.8256(2) 0.0188(7) Uani 1 1 d .
H9 H 0.6131 0.1251 0.8788 0.023 Uiso 1 1 calc R
C10 C 0.7498(4) 0.2671(3) 0.7723(2) 0.0154(7) Uani 1 1 d .
H10 H 0.7735 0.2853 0.8276 0.019 Uiso 1 1 calc R
C11 C 0.8126(5) 0.0669(3) 0.4685(2) 0.0269(8) Uani 1 1 d .
H11A H 0.7138 0.0861 0.4341 0.040 Uiso 1 1 calc R
H11B H 0.8513 -0.0058 0.4563 0.040 Uiso 1 1 calc R
H11C H 0.9056 0.1183 0.4619 0.040 Uiso 1 1 calc R
C12 C 0.8405(5) 0.4016(3) 0.5070(2) 0.0283(9) Uani 1 1 d .
H12A H 0.7860 0.4522 0.5410 0.042 Uiso 1 1 calc R
H12B H 0.8411 0.4324 0.4554 0.042 Uiso 1 1 calc R
H12C H 0.9585 0.3880 0.5266 0.042 Uiso 1 1 calc R
N1 N 0.6027(4) 0.3494(2) 0.66103(16) 0.0181(6) Uani 1 1 d .
N2 N 0.6481(4) 0.3529(2) 0.73685(16) 0.0162(6) Uani 1 1 d .
N3 N 0.9153(4) 0.2339(2) 0.66140(16) 0.0180(6) Uani 1 1 d .
N4 N 0.9121(4) 0.2572(2) 0.73699(16) 0.0158(6) Uani 1 1 d .
N5 N 0.6059(4) 0.1256(2) 0.69804(16) 0.0160(6) Uani 1 1 d .
N6 N 0.6556(4) 0.1672(2) 0.76755(15) 0.0154(6) Uani 1 1 d .
O1 O 0.7644(3) 0.0699(2) 0.54610(14) 0.0212(6) Uani 1 1 d .
O2 O 0.7473(4) 0.3027(2) 0.50408(16) 0.0215(6) Uani 1 1 d .
O3 O 0.4330(3) 0.1946(2) 0.55039(14) 0.0197(6) Uani 1 1 d .
O4 O 0.4453(4) 0.3043(2) 0.43567(15) 0.0247(6) Uani 1 1 d .
O5 O 0.3874(4) 0.1161(2) 0.42397(14) 0.0268(6) Uani 1 1 d .
H5A H 0.3394 0.0627 0.4429 0.040 Uiso 1 1 calc R
O6 O 0.1761(3) 0.2336(2) 0.47278(16) 0.0296(7) Uani 1 1 d .
S1 S 0.35836(11) 0.21247(7) 0.47110(5) 0.0161(2) Uani 1 1 d .
Co1 Co 0.67676(6) 0.20946(4) 0.59800(2) 0.0147(2) Uani 1 1 d .
H2O H 0.673(6) 0.313(4) 0.476(2) 0.022 Uiso 1 1 d .

loop_
_atom_site_aniso_label
_atom_site_aniso_U_11
_atom_site_aniso_U_22
_atom_site_aniso_U_33
_atom_site_aniso_U_23
_atom_site_aniso_U_13
_atom_site_aniso_U_12
C1 0.0192(19) 0.0170(18) 0.037(2) 0.0052(15) -0.0034(15) 0.0006(15)
C2 0.019(2) 0.0136(18) 0.055(2) -0.0032(17) 0.0037(17) 0.0001(16)
C3 0.0132(18) 0.0170(18) 0.041(2) -0.0085(15) 0.0058(15) -0.0022(15)
C4 0.0111(18) 0.0162(17) 0.0312(19) 0.0014(14) 0.0067(14) 0.0011(14)
C5 0.0112(17) 0.0144(18) 0.035(2) 0.0016(15) 0.0013(14) -0.0001(14)
C6 0.0104(17) 0.0112(16) 0.0306(18) 0.0028(13) -0.0017(13) -0.0004(13)
C7 0.0104(17) 0.0132(17) 0.0301(18) -0.0020(14) 0.0006(13) -0.0020(13)
C8 0.0179(19) 0.0153(18) 0.0316(19) 0.0021(14) 0.0032(14) -0.0040(14)
C9 0.0142(17) 0.0203(18) 0.0222(17) 0.0020(14) 0.0033(13) -0.0014(14)
C10 0.0068(16) 0.0127(16) 0.0268(17) -0.0016(13) 0.0007(13) -0.0015(13)
C11 0.025(2) 0.026(2) 0.030(2) -0.0045(16) 0.0030(15) 0.0042(17)
C12 0.024(2) 0.025(2) 0.036(2) 0.0046(16) 0.0018(16) -0.0113(17)
N1 0.0147(15) 0.0119(14) 0.0276(15) 0.0012(11) 0.0015(11) -0.0017(12)
N2 0.0100(14) 0.0126(14) 0.0263(15) -0.0025(11) 0.0029(11) -0.0010(12)
N3 0.0129(15) 0.0159(15) 0.0252(15) -0.0020(12) 0.0021(12) -0.0001(12)
N4 0.0116(15) 0.0140(14) 0.0216(14) -0.0006(11) 0.0002(11) -0.0011(12)
N5 0.0111(14) 0.0145(14) 0.0223(14) -0.0010(11) -0.0004(11) 0.0021(12)
N6 0.0115(14) 0.0129(14) 0.0217(14) -0.0005(11) 0.0001(11) 0.0012(12)
O1 0.0203(14) 0.0157(12) 0.0276(13) -0.0041(10) 0.0014(10) 0.0025(11)
O2 0.0169(14) 0.0187(13) 0.0285(14) 0.0034(10) -0.0002(11) -0.0056(11)
O3 0.0143(13) 0.0221(13) 0.0226(13) 0.0016(10) -0.0009(10) -0.0029(10)
O4 0.0238(15) 0.0212(14) 0.0285(14) 0.0061(10) -0.0045(11) -0.0057(11)
O5 0.0333(16) 0.0186(13) 0.0290(14) -0.0043(11) 0.0055(11) -0.0050(12)
O6 0.0141(14) 0.0416(17) 0.0330(15) 0.0069(12) -0.0002(11) 0.0067(12)
S1 0.0127(5) 0.0159(5) 0.0196(5) 0.0002(3) -0.0008(3) -0.0011(3)
Co1 0.0118(3) 0.0122(3) 0.0201(3) -0.00014(16) -0.00034(19) -0.00045(17)

loop_
_atom_type_symbol
_atom_type_description
_atom_type_scat_dispersion_real
_atom_type_scat_dispersion_imag
_atom_type_scat_source
C C 0.0033 0.0016 'International Tables Vol C Tables 4.2.6.8 and 6.1.1.4'
H H 0.0000 0.0000 'International Tables Vol C Tables 4.2.6.8 and 6.1.1.4'
N N 0.0061 0.0033 'International Tables Vol C Tables 4.2.6.8 and 6.1.1.4'
O O 0.0106 0.0060 'International Tables Vol C Tables 4.2.6.8 and 6.1.1.4'
S S 0.1246 0.1234 'International Tables Vol C Tables 4.2.6.8 and 6.1.1.4'
Co Co 0.3494 0.9721 'International Tables Vol C Tables 4.2.6.8 and 6.1.1.4'

loop_
_geom_angle_atom_site_label_1
_geom_angle_atom_site_label_2
_geom_angle_atom_site_label_3
_geom_angle
N1 C1 C2 111.3(3)
N1 C1 H1 124.4
C2 C1 H1 124.4
C3 C2 C1 105.6(3)
C3 C2 H2 127.2
C1 C2 H2 127.2
N2 C3 C2 106.4(3)
N2 C3 H3 126.8
C2 C3 H3 126.8
N3 C4 C5 110.7(3)
N3 C4 H4 124.6
C5 C4 H4 124.6
C6 C5 C4 105.5(3)
C6 C5 H5 127.2
C4 C5 H5 127.2
N4 C6 C5 106.8(3)
N4 C6 H6 126.6
C5 C6 H6 126.6
N5 C7 C8 111.7(3)
N5 C7 H7 124.2
C8 C7 H7 124.2
C9 C8 C7 105.2(3)
C9 C8 H8 127.4
C7 C8 H8 127.4
N6 C9 C8 106.3(3)
N6 C9 H9 126.9
C8 C9 H9 126.9
N6 C10 N2 110.1(3)
N6 C10 N4 111.1(3)
N2 C10 N4 110.7(3)
N6 C10 H10 108.3
N2 C10 H10 108.3
N4 C10 H10 108.3
O1 C11 H11A 109.5
O1 C11 H11B 109.5
H11A C11 H11B 109.5
O1 C11 H11C 109.5
H11A C11 H11C 109.5
H11B C11 H11C 109.5
O2 C12 H12A 109.5
O2 C12 H12B 109.5
H12A C12 H12B 109.5
O2 C12 H12C 109.5
H12A C12 H12C 109.5
H12B C12 H12C 109.5
C1 N1 N2 105.2(3)
C1 N1 Co1 136.6(3)
N2 N1 Co1 117.7(2)
N1 N2 C3 111.6(3)
N1 N2 C10 120.1(3)
C3 N2 C10 128.1(3)
C4 N3 N4 104.9(3)
C4 N3 Co1 137.0(2)
N4 N3 Co1 118.1(2)
C6 N4 N3 112.1(3)
C6 N4 C10 127.9(3)
N3 N4 C10 120.0(3)
C7 N5 N6 104.3(3)
C7 N5 Co1 137.3(2)
N6 N5 Co1 118.3(2)
C9 N6 N5 112.5(3)
C9 N6 C10 127.5(3)
N5 N6 C10 119.8(3)
C11 O1 Co1 123.1(2)
C12 O2 Co1 126.9(2)
C12 O2 H2O 105(4)
Co1 O2 H2O 112(4)
S1 O3 Co1 132.16(16)
S1 O5 H5A 109.5
O6 S1 O5 109.93(17)
O6 S1 O4 110.17(17)
O5 S1 O4 107.48(16)
O6 S1 O3 109.85(16)
O5 S1 O3 109.55(15)
O4 S1 O3 109.83(15)
O3 Co1 O1 94.04(10)
O3 Co1 O2 90.74(11)
O1 Co1 O2 90.54(10)
O3 Co1 N3 172.00(11)
O1 Co1 N3 92.54(11)
O2 Co1 N3 93.75(11)
O3 Co1 N5 90.49(10)
O1 Co1 N5 93.39(10)
O2 Co1 N5 175.79(11)
N3 Co1 N5 84.56(11)
O3 Co1 N1 90.48(11)
O1 Co1 N1 174.43(10)
O2 Co1 N1 92.65(11)
N3 Co1 N1 82.70(11)
N5 Co1 N1 83.31(11)

loop_
_geom_bond_atom_site_label_1
_geom_bond_atom_site_label_2
_geom_bond_distance
C1 N1 1.323(5)
C1 C2 1.393(6)
C1 H1 0.9500
C2 C3 1.368(6)
C2 H2 0.9500
C3 N2 1.357(5)
C3 H3 0.9500
C4 N3 1.332(5)
C4 C5 1.405(5)
C4 H4 0.9500
C5 C6 1.364(5)
C5 H5 0.9500
C6 N4 1.349(5)
C6 H6 0.9500
C7 N5 1.324(5)
C7 C8 1.394(5)
C7 H7 0.9500
C8 C9 1.374(5)
C8 H8 0.9500
C9 N6 1.345(4)
C9 H9 0.9500
C10 N6 1.443(4)
C10 N2 1.447(4)
C10 N4 1.449(4)
C10 H10 1.0000
C11 O1 1.430(4)
C11 H11A 0.9800
C11 H11B 0.9800
C11 H11C 0.9800
C12 O2 1.427(4)
C12 H12A 0.9800
C12 H12B 0.9800
C12 H12C 0.9800
N1 N2 1.353(4)
N1 Co1 2.155(3)
N3 N4 1.355(4)
N3 Co1 2.135(3)
N5 N6 1.356(4)
N5 Co1 2.137(3)
O1 Co1 2.090(2)
O2 Co1 2.110(3)
O2 H2O 0.75(5)
O3 S1 1.489(2)
O3 Co1 2.044(2)
O4 S1 1.482(3)
O5 S1 1.478(3)
O5 H5A 0.8400
O6 S1 1.452(3)

loop_
_geom_hbond_atom_site_label_D
_geom_hbond_atom_site_label_H
_geom_hbond_atom_site_label_A
_geom_hbond_distance_DH
_geom_hbond_distance_HA
_geom_hbond_distance_DA
_geom_hbond_angle_DHA
_geom_hbond_site_symmetry_A
O5 H5A O1 0.84 1.85 2.663(4) 162.4 3_656
O2 H2O O4 0.75(5) 1.88(5) 2.584(4) 157(5) .
